data_7238912
loop_
_publ_author_name
'Panja, Anangamohan'

_publ_section_title
;
 A series of tetrabromocatecholate chelated cobalt(iii) complexes with
 various N-donor ancillary ligands: syntheses, crystal structures,
 co-crystallization, thermally induced valence tautomerism and
 electrochemical studies
;
_journal_issue 15
_journal_name_full 'RSC Advances'
_journal_page_first 4954
_journal_paper_doi 10.1039/c3ra22897e
_journal_volume 3
_journal_year 2013
_chemical_formula_sum 'C61 H36 Br8 Cl2 Co2 N8 O13'
_chemical_formula_weight 1917.02
_space_group_IT_number 2
_space_group_name_Hall '-P 1'
_space_group_name_H-M_alt 'P -1'
_symmetry_cell_setting triclinic
_symmetry_space_group_name_H-M 'P -1'
_atom_sites_solution_hydrogens geom
_atom_sites_solution_primary direct
_atom_sites_solution_secondary difmap
_audit_creation_method SHELXL-97
_cell_angle_alpha 115.922(1)
_cell_angle_beta 103.402(1)
_cell_angle_gamma 102.119(1)
_cell_formula_units_Z 2
_cell_length_a 14.845(3)
_cell_length_b 15.798(3)
_cell_length_c 16.567(3)
_cell_measurement_reflns_used 23789
_cell_measurement_temperature 293(2)
_cell_measurement_theta_max 27.48
_cell_measurement_theta_min 1.0
_cell_volume 3176.8(11)
_computing_cell_refinement 'HKL Scalepack (Otwinowski & Minor 1997)'
_computing_data_collection 'KappaCCD Server Software (Nonius, 1997)'
_computing_data_reduction 'HKL Denzo and Scalepack (Otwinowski & Minor 1997)'
_computing_molecular_graphics 'ORTEP-3 (Farrugia, 1997) and Mercury (CCDC)'
_computing_publication_material 'shelxl-97 (Sheldrick, 1997)'
_computing_structure_refinement 'SHELXL-97 (Sheldrick, 1997)'
_computing_structure_solution 'Shelxs-97 (Sheldrick, 1990)'
_diffrn_ambient_temperature 293(2)
_diffrn_detector_area_resol_mean 9
_diffrn_measured_fraction_theta_full 0.986
_diffrn_measured_fraction_theta_max 0.986
_diffrn_measurement_device '95mm CCD camera on \k-goniostat'
_diffrn_measurement_device_type KappaCCD
_diffrn_measurement_method CCD
_diffrn_radiation_monochromator 'horizonally mounted graphite crystal'
_diffrn_radiation_source 'fine-focus sealed tube'
_diffrn_radiation_type MoK\a
_diffrn_radiation_wavelength 0.71073
_diffrn_reflns_av_R_equivalents 0.0421
_diffrn_reflns_av_sigmaI/netI 0.0513
_diffrn_reflns_limit_h_max 19
_diffrn_reflns_limit_h_min -19
_diffrn_reflns_limit_k_max 20
_diffrn_reflns_limit_k_min -19
_diffrn_reflns_limit_l_max 21
_diffrn_reflns_limit_l_min -21
_diffrn_reflns_number 25468
_diffrn_reflns_theta_full 27.49
_diffrn_reflns_theta_max 27.49
_diffrn_reflns_theta_min 3.84
_exptl_absorpt_coefficient_mu 5.709
_exptl_absorpt_correction_T_max 0.5474
_exptl_absorpt_correction_T_min 0.1625
_exptl_absorpt_correction_type empirical
_exptl_absorpt_process_details Scalepack
_exptl_crystal_colour dark-green
_exptl_crystal_density_diffrn 2.004
_exptl_crystal_density_method 'not measured'
_exptl_crystal_description block
_exptl_crystal_F_000 1860
_exptl_crystal_size_max 0.50
_exptl_crystal_size_mid 0.20
_exptl_crystal_size_min 0.12
_refine_diff_density_max 1.270
_refine_diff_density_min -0.872
_refine_diff_density_rms 0.118
_refine_ls_extinction_coef none
_refine_ls_extinction_method none
_refine_ls_goodness_of_fit_ref 1.020
_refine_ls_hydrogen_treatment constr
_refine_ls_matrix_type full
_refine_ls_number_parameters 849
_refine_ls_number_reflns 14402
_refine_ls_number_restraints 0
_refine_ls_restrained_S_all 1.020
_refine_ls_R_factor_all 0.0756
_refine_ls_R_factor_gt 0.0499
_refine_ls_shift/su_max 0.001
_refine_ls_shift/su_mean 0.000
_refine_ls_structure_factor_coef Fsqd
_refine_ls_weighting_details 'calc w=1/[\s^2^(Fo^2^)+(0.0814P)^2^+2.2695P] where P=(Fo^2^+2Fc^2^)/3'
_refine_ls_weighting_scheme calc
_refine_ls_wR_factor_gt 0.1300
_refine_ls_wR_factor_ref 0.1476
_reflns_number_gt 10183
_reflns_number_total 14402
_reflns_threshold_expression >2sigma(I)
_cod_data_source_file c3ra22897e.txt
_cod_data_source_block Complex6
_cod_depositor_comments
;
The following automatic conversions were performed:

data item '_exptl_absorpt_correction_type' value 'Empirical' was
changed to 'empirical' in accordance with the
/home/saulius/struct/COD-crude-data/automatic-downloads/DataCite-retrospective/RSC/depositions/lib/dictionaries/cif_core.dic
dictionary named 'cif_core.dic' version 2.4.2 last updated on
2011-04-26.

data item '_symmetry_cell_setting' value 'Triclinic' was changed to
'triclinic' in accordance with the
/home/saulius/struct/COD-crude-data/automatic-downloads/DataCite-retrospective/RSC/depositions/lib/dictionaries/cif_core.dic
dictionary named 'cif_core.dic' version 2.4.2 last updated on
2011-04-26.

Automatic conversion script
Id: cif_fix_values 6909 2019-04-08 15:41:33Z antanas 
;
_cod_original_cell_volume 3176.7(12)
_cod_original_sg_symbol_H-M P-1
_cod_database_code 7238912

loop_
_symmetry_equiv_pos_as_xyz
'x, y, z'
'-x, -y, -z'

loop_
_atom_site_label
_atom_site_type_symbol
_atom_site_fract_x
_atom_site_fract_y
_atom_site_fract_z
_atom_site_U_iso_or_equiv
_atom_site_adp_type
_atom_site_occupancy
_atom_site_symmetry_multiplicity
_atom_site_calc_flag
_atom_site_refinement_flags
Br6 Br 0.09409(5) 0.90387(4) 0.96206(4) 0.05678(15) Uani 1 1 d .
Br4 Br 0.13035(4) 0.70615(5) 0.77466(4) 0.05993(15) Uani 1 1 d .
Co2 Co 0.04660(4) 1.23056(4) 0.80671(4) 0.03498(13) Uani 1 1 d .
Br7 Br 0.21161(4) 1.12649(5) 1.15805(4) 0.06002(15) Uani 1 1 d .
Br3 Br -0.06730(4) 0.62271(5) 0.57737(5) 0.06923(18) Uani 1 1 d .
Br5 Br 0.00740(5) 0.88967(4) 0.74936(3) 0.05775(15) Uani 1 1 d .
Co1 Co 0.43007(4) 0.74503(4) 0.69899(4) 0.03784(14) Uani 1 1 d .
Br8 Br 0.22296(6) 1.33177(4) 1.14466(4) 0.0765(2) Uani 1 1 d .
Br1 Br 0.19734(5) 0.62890(6) 0.37538(4) 0.07220(19) Uani 1 1 d .
Br2 Br -0.03122(5) 0.59419(5) 0.37819(4) 0.0760(2) Uani 1 1 d .
Cl2 Cl 0.64424(10) 0.01283(11) 0.58037(10) 0.0611(3) Uani 1 1 d .
Cl1 Cl 0.40477(11) 0.59237(10) 0.95131(10) 0.0613(3) Uani 1 1 d .
O3 O 0.1143(2) 1.2760(2) 0.9373(2) 0.0432(7) Uani 1 1 d .
O4 O 0.0321(2) 1.0985(2) 0.7784(2) 0.0404(7) Uani 1 1 d .
O1 O 0.3197(2) 0.7418(2) 0.7359(2) 0.0410(7) Uani 1 1 d .
O2 O 0.3450(2) 0.6946(3) 0.5719(2) 0.0459(7) Uani 1 1 d .
C41 C 0.2000(5) 1.1442(5) 0.5473(5) 0.0680(16) Uani 1 1 d .
H41 H 0.2485 1.1346 0.5210 0.082 Uiso 1 1 calc R
N8 N 0.0533(3) 1.3666(3) 0.8386(2) 0.0407(8) Uani 1 1 d .
N3 N 0.4505(3) 0.8823(3) 0.7297(3) 0.0412(8) Uani 1 1 d .
N6 N -0.0142(3) 1.1805(3) 0.6690(2) 0.0389(8) Uani 1 1 d .
N4 N 0.5185(3) 0.8083(3) 0.8334(3) 0.0419(8) Uani 1 1 d .
C32 C 0.0712(3) 1.1006(3) 0.8610(3) 0.0368(9) Uani 1 1 d .
O7 O 0.3488(5) 0.6213(6) 0.8930(4) 0.116(2) Uani 1 1 d .
N7 N -0.0759(3) 1.2200(3) 0.8302(2) 0.0391(8) Uani 1 1 d .
C35 C 0.1527(3) 1.1152(4) 1.0378(3) 0.0425(10) Uani 1 1 d .
N2 N 0.5400(3) 0.7350(3) 0.6548(2) 0.0417(8) Uani 1 1 d .
C1 C 0.2379(3) 0.7043(3) 0.6571(3) 0.0387(9) Uani 1 1 d .
N1 N 0.4158(3) 0.6109(3) 0.6765(3) 0.0461(9) Uani 1 1 d .
C22 C 0.5287(4) 1.0552(4) 0.8652(4) 0.0495(11) Uani 1 1 d .
C30 C 0.5079(3) 0.9511(3) 0.8238(3) 0.0424(10) Uani 1 1 d .
C17 C 0.5561(4) 0.6477(4) 0.6381(3) 0.0455(11) Uani 1 1 d .
C59 C -0.0270(3) 1.3853(3) 0.8582(3) 0.0410(10) Uani 1 1 d .
N5 N 0.1685(3) 1.2408(3) 0.7824(3) 0.0404(8) Uani 1 1 d .
C14 C 0.6935(4) 0.6916(5) 0.5942(4) 0.0629(15) Uani 1 1 d .
H14 H 0.7459 0.6792 0.5754 0.075 Uiso 1 1 calc R
C31 C 0.1148(3) 1.1956(3) 0.9462(3) 0.0381(9) Uani 1 1 d .
C34 C 0.1072(3) 1.0217(4) 0.9547(3) 0.0407(9) Uani 1 1 d .
C55 C -0.0408(4) 1.4771(3) 0.8832(3) 0.0480(12) Uani 1 1 d .
O8 O 0.4159(5) 0.6565(5) 1.0469(4) 0.117(2) Uani 1 1 d .
C56 C 0.0316(5) 1.5511(4) 0.8853(4) 0.0576(14) Uani 1 1 d .
H56 H 0.0247 1.6125 0.8988 0.069 Uiso 1 1 calc R
C58 C 0.1210(4) 1.4392(4) 0.8437(3) 0.0474(11) Uani 1 1 d .
H58 H 0.1765 1.4278 0.8311 0.057 Uiso 1 1 calc R
C6 C 0.1434(3) 0.6844(3) 0.6577(3) 0.0431(10) Uani 1 1 d .
C52 C -0.1789(4) 1.3190(4) 0.8805(3) 0.0505(12) Uani 1 1 d .
C16 C 0.5983(4) 0.7972(4) 0.6393(3) 0.0479(11) Uani 1 1 d .
H16 H 0.5876 0.8563 0.6493 0.057 Uiso 1 1 calc R
C60 C -0.0962(3) 1.3062(3) 0.8557(3) 0.0403(10) Uani 1 1 d .
O11 O 0.6384(6) -0.0227(9) 0.4872(5) 0.178(4) Uani 1 1 d .
C15 C 0.6761(4) 0.7770(5) 0.6083(4) 0.0579(14) Uani 1 1 d .
H15 H 0.7154 0.8222 0.5976 0.069 Uiso 1 1 calc R
C5 C 0.0608(3) 0.6506(3) 0.5743(4) 0.0475(11) Uani 1 1 d .
C28 C 0.5532(4) 0.7681(4) 0.8839(4) 0.0490(11) Uani 1 1 d .
H28 H 0.5349 0.6985 0.8537 0.059 Uiso 1 1 calc R
C19 C 0.4141(4) 0.9152(4) 0.6725(4) 0.0514(12) Uani 1 1 d .
H19 H 0.3773 0.8692 0.6074 0.062 Uiso 1 1 calc R
C49 C -0.1362(3) 1.1449(4) 0.8299(3) 0.0441(10) Uani 1 1 d .
H49 H -0.1237 1.0852 0.8113 0.053 Uiso 1 1 calc R
C48 C 0.1521(4) 1.1990(3) 0.6867(3) 0.0434(10) Uani 1 1 d .
C36 C 0.1594(4) 1.2020(4) 1.0336(3) 0.0443(10) Uani 1 1 d .
C9 C 0.4241(5) 0.4250(4) 0.6451(4) 0.0682(16) Uani 1 1 d .
H9 H 0.4258 0.3628 0.6350 0.082 Uiso 1 1 calc R
C47 C 0.0528(4) 1.1670(4) 0.6248(3) 0.0430(10) Uani 1 1 d .
C25 C 0.6091(3) 0.9755(4) 0.9773(3) 0.0477(11) Uani 1 1 d .
C51 C -0.2400(4) 1.2386(5) 0.8813(4) 0.0565(13) Uani 1 1 d .
H51 H -0.2948 1.2438 0.8985 0.068 Uiso 1 1 calc R
C18 C 0.4887(4) 0.5806(4) 0.6499(3) 0.0458(11) Uani 1 1 d .
C50 C -0.2184(4) 1.1528(5) 0.8566(4) 0.0550(12) Uani 1 1 d .
H50 H -0.2582 1.0996 0.8576 0.066 Uiso 1 1 calc R
C2 C 0.2527(3) 0.6826(3) 0.5701(3) 0.0420(10) Uani 1 1 d .
C7 C 0.3473(4) 0.5506(4) 0.6861(4) 0.0559(12) Uani 1 1 d .
H7 H 0.2965 0.5706 0.7029 0.067 Uiso 1 1 calc R
C33 C 0.0677(3) 1.0148(3) 0.8662(3) 0.0397(9) Uani 1 1 d .
C57 C 0.1127(5) 1.5326(4) 0.8672(4) 0.0582(13) Uani 1 1 d .
H57 H 0.1625 1.5824 0.8707 0.070 Uiso 1 1 calc R
C45 C -0.1363(4) 1.1185(5) 0.5146(4) 0.0628(15) Uani 1 1 d .
H45 H -0.2014 1.1038 0.4783 0.075 Uiso 1 1 calc R
C40 C 0.2272(4) 1.1895(4) 0.6500(4) 0.0532(12) Uani 1 1 d .
C23 C 0.5911(4) 1.1191(4) 0.9649(4) 0.0581(14) Uani 1 1 d .
H23 H 0.6053 1.1882 0.9940 0.070 Uiso 1 1 calc R
C44 C -0.0697(5) 1.1026(5) 0.4706(4) 0.0634(15) Uani 1 1 d .
H44 H -0.0896 1.0756 0.4042 0.076 Uiso 1 1 calc R
C26 C 0.6454(4) 0.9308(5) 1.0274(3) 0.0584(14) Uani 1 1 d .
H26 H 0.6887 0.9705 1.0914 0.070 Uiso 1 1 calc R
C12 C 0.6399(5) 0.5278(5) 0.5919(4) 0.0640(16) Uani 1 1 d .
H12 H 0.6903 0.5099 0.5722 0.077 Uiso 1 1 calc R
O12 O 0.7277(4) -0.0028(4) 0.6283(3) 0.0882(15) Uani 1 1 d .
C27 C 0.6166(4) 0.8275(5) 0.9815(4) 0.0578(13) Uani 1 1 d .
H27 H 0.6390 0.7971 1.0150 0.069 Uiso 1 1 calc R
C3 C 0.1707(4) 0.6506(3) 0.4874(3) 0.0454(11) Uani 1 1 d .
C38 C 0.3402(4) 1.2697(5) 0.8119(5) 0.0631(15) Uani 1 1 d .
H38 H 0.4043 1.2963 0.8566 0.076 Uiso 1 1 calc R
C46 C -0.1072(4) 1.1571(4) 0.6147(3) 0.0481(11) Uani 1 1 d .
H46 H -0.1540 1.1663 0.6435 0.058 Uiso 1 1 calc R
C53 C -0.1915(5) 1.4137(5) 0.9054(4) 0.0638(16) Uani 1 1 d .
H53 H -0.2458 1.4240 0.9215 0.077 Uiso 1 1 calc R
C24 C 0.6295(4) 1.0815(4) 1.0173(4) 0.0595(14) Uani 1 1 d .
H24 H 0.6706 1.1254 1.0817 0.071 Uiso 1 1 calc R
C11 C 0.5772(5) 0.4641(5) 0.6042(4) 0.0660(17) Uani 1 1 d .
H11 H 0.5851 0.4037 0.5936 0.079 Uiso 1 1 calc R
C42 C 0.1069(5) 1.1152(5) 0.4883(4) 0.0677(16) Uani 1 1 d .
H42 H 0.0923 1.0871 0.4223 0.081 Uiso 1 1 calc R
C37 C 0.2597(4) 1.2749(4) 0.8429(4) 0.0516(12) Uani 1 1 d .
H37 H 0.2716 1.3035 0.9086 0.062 Uiso 1 1 calc R
C13 C 0.6325(4) 0.6220(4) 0.6078(3) 0.0541(13) Uani 1 1 d .
C29 C 0.5467(3) 0.9114(4) 0.8796(3) 0.0432(10) Uani 1 1 d .
C8 C 0.3511(5) 0.4574(5) 0.6710(5) 0.0711(16) Uani 1 1 d .
H8 H 0.3030 0.4165 0.6787 0.085 Uiso 1 1 calc R
C10 C 0.4967(4) 0.4886(4) 0.6340(3) 0.0568(14) Uani 1 1 d .
O9 O 0.5564(5) -0.0382(8) 0.5785(8) 0.171(4) Uani 1 1 d .
C4 C 0.0766(4) 0.6356(3) 0.4905(3) 0.0501(12) Uani 1 1 d .
C39 C 0.3233(4) 1.2258(5) 0.7165(5) 0.0657(15) Uani 1 1 d .
H39 H 0.3755 1.2197 0.6951 0.079 Uiso 1 1 calc R
C43 C 0.0288(4) 1.1269(4) 0.5254(3) 0.0525(12) Uani 1 1 d .
C54 C -0.1263(5) 1.4886(4) 0.9061(4) 0.0594(14) Uani 1 1 d .
H54 H -0.1374 1.5486 0.9218 0.071 Uiso 1 1 calc R
C20 C 0.4299(5) 1.0169(4) 0.7082(4) 0.0621(14) Uani 1 1 d .
H20 H 0.4023 1.0378 0.6672 0.074 Uiso 1 1 calc R
C21 C 0.4861(5) 1.0868(4) 0.8036(5) 0.0614(14) Uani 1 1 d .
H21 H 0.4957 1.1546 0.8272 0.074 Uiso 1 1 calc R
O5 O 0.5005(5) 0.6068(6) 0.9472(5) 0.120(2) Uani 1 1 d .
O6 O 0.3568(5) 0.4952(5) 0.9223(8) 0.177(4) Uani 1 1 d .
O10 O 0.6603(6) 0.1138(5) 0.6201(8) 0.197(5) Uani 1 1 d .
O13 O 0.4906(4) 0.7507(5) 0.3706(5) 0.109(2) Uani 1 1 d .
H13A H 0.4736 0.7810 0.4155 0.163 Uiso 1 1 calc R
C61 C 0.4118(6) 0.7042(9) 0.2857(7) 0.114(3) Uani 1 1 d .
H61A H 0.3515 0.6887 0.2969 0.171 Uiso 1 1 calc R
H61B H 0.4169 0.6431 0.2406 0.171 Uiso 1 1 calc R
H61C H 0.4117 0.7480 0.2599 0.171 Uiso 1 1 calc R

loop_
_atom_site_aniso_label
_atom_site_aniso_U_11
_atom_site_aniso_U_22
_atom_site_aniso_U_33
_atom_site_aniso_U_23
_atom_site_aniso_U_13
_atom_site_aniso_U_12
Br6 0.0810(4) 0.0560(3) 0.0523(3) 0.0356(2) 0.0273(3) 0.0379(3)
Br4 0.0584(3) 0.0741(4) 0.0518(3) 0.0295(3) 0.0275(2) 0.0296(3)
Co2 0.0423(3) 0.0368(3) 0.0272(3) 0.0158(2) 0.0116(2) 0.0189(2)
Br7 0.0724(4) 0.0724(3) 0.0375(2) 0.0330(2) 0.0100(2) 0.0300(3)
Br3 0.0431(3) 0.0621(3) 0.0817(4) 0.0239(3) 0.0143(3) 0.0196(2)
Br5 0.0883(4) 0.0416(2) 0.0371(2) 0.0159(2) 0.0164(2) 0.0287(3)
Co1 0.0416(3) 0.0425(3) 0.0290(3) 0.0152(2) 0.0124(2) 0.0218(3)
Br8 0.1095(5) 0.0521(3) 0.0346(3) 0.0114(2) -0.0060(3) 0.0284(3)
Br1 0.0882(4) 0.0953(5) 0.0374(3) 0.0330(3) 0.0187(3) 0.0474(4)
Br2 0.0643(4) 0.0755(4) 0.0549(3) 0.0242(3) -0.0113(3) 0.0215(3)
Cl2 0.0587(8) 0.0683(8) 0.0568(7) 0.0311(6) 0.0219(6) 0.0246(7)
Cl1 0.0606(8) 0.0526(7) 0.0602(8) 0.0227(6) 0.0177(6) 0.0199(6)
O3 0.0563(19) 0.0372(15) 0.0288(14) 0.0135(12) 0.0082(13) 0.0194(14)
O4 0.0529(18) 0.0390(15) 0.0299(14) 0.0169(12) 0.0114(12) 0.0233(14)
O1 0.0428(17) 0.0458(16) 0.0299(14) 0.0150(13) 0.0118(12) 0.0189(14)
O2 0.0518(19) 0.0533(19) 0.0297(14) 0.0164(14) 0.0138(13) 0.0254(15)
C41 0.091(5) 0.083(4) 0.069(4) 0.047(3) 0.055(4) 0.054(4)
N8 0.052(2) 0.0405(19) 0.0305(17) 0.0178(15) 0.0123(15) 0.0210(17)
N3 0.040(2) 0.045(2) 0.0378(18) 0.0180(16) 0.0146(15) 0.0198(16)
N6 0.048(2) 0.0386(18) 0.0307(17) 0.0185(15) 0.0125(15) 0.0177(16)
N4 0.042(2) 0.056(2) 0.0334(17) 0.0220(17) 0.0160(15) 0.0268(18)
C32 0.043(2) 0.044(2) 0.0299(19) 0.0199(17) 0.0156(16) 0.0245(19)
O7 0.115(5) 0.148(6) 0.096(4) 0.071(4) 0.024(3) 0.063(4)
N7 0.047(2) 0.046(2) 0.0292(16) 0.0196(15) 0.0147(15) 0.0239(17)
C35 0.044(2) 0.055(3) 0.034(2) 0.024(2) 0.0137(17) 0.023(2)
N2 0.046(2) 0.051(2) 0.0303(17) 0.0186(16) 0.0138(15) 0.0261(18)
C1 0.043(2) 0.038(2) 0.0305(19) 0.0159(17) 0.0073(16) 0.0177(18)
N1 0.055(2) 0.045(2) 0.0337(18) 0.0159(16) 0.0125(16) 0.0243(19)
C22 0.047(3) 0.046(3) 0.055(3) 0.020(2) 0.029(2) 0.018(2)
C30 0.040(2) 0.045(2) 0.041(2) 0.0166(19) 0.0221(18) 0.0181(19)
C17 0.052(3) 0.055(3) 0.029(2) 0.0159(19) 0.0135(18) 0.032(2)
C59 0.051(3) 0.043(2) 0.0258(19) 0.0141(17) 0.0092(17) 0.023(2)
N5 0.043(2) 0.0380(18) 0.0418(19) 0.0205(16) 0.0143(16) 0.0187(16)
C14 0.058(3) 0.093(4) 0.043(3) 0.029(3) 0.022(2) 0.045(3)
C31 0.040(2) 0.042(2) 0.034(2) 0.0194(18) 0.0132(17) 0.0184(18)
C34 0.045(2) 0.049(2) 0.044(2) 0.028(2) 0.0216(19) 0.029(2)
C55 0.068(3) 0.041(2) 0.029(2) 0.0134(18) 0.009(2) 0.027(2)
O8 0.129(5) 0.134(5) 0.075(3) 0.034(3) 0.039(3) 0.066(4)
C56 0.087(4) 0.047(3) 0.043(3) 0.024(2) 0.018(3) 0.035(3)
C58 0.058(3) 0.048(3) 0.038(2) 0.023(2) 0.016(2) 0.020(2)
C6 0.048(3) 0.038(2) 0.042(2) 0.0173(19) 0.0155(19) 0.020(2)
C52 0.050(3) 0.066(3) 0.037(2) 0.021(2) 0.016(2) 0.035(2)
C16 0.048(3) 0.061(3) 0.038(2) 0.026(2) 0.0165(19) 0.024(2)
C60 0.045(2) 0.048(2) 0.0298(19) 0.0192(18) 0.0112(17) 0.023(2)
O11 0.155(7) 0.331(13) 0.086(4) 0.109(6) 0.050(4) 0.146(8)
C15 0.059(3) 0.085(4) 0.042(3) 0.034(3) 0.026(2) 0.034(3)
C5 0.038(2) 0.038(2) 0.052(3) 0.014(2) 0.0069(19) 0.0159(19)
C28 0.049(3) 0.061(3) 0.045(2) 0.030(2) 0.016(2) 0.028(2)
C19 0.058(3) 0.059(3) 0.048(3) 0.031(2) 0.021(2) 0.029(2)
C49 0.049(3) 0.045(2) 0.037(2) 0.0207(19) 0.0127(19) 0.019(2)
C48 0.054(3) 0.043(2) 0.044(2) 0.024(2) 0.024(2) 0.025(2)
C36 0.049(3) 0.046(2) 0.0286(19) 0.0136(18) 0.0073(17) 0.021(2)
C9 0.093(5) 0.050(3) 0.055(3) 0.022(3) 0.017(3) 0.036(3)
C47 0.055(3) 0.046(2) 0.036(2) 0.0231(19) 0.0186(19) 0.024(2)
C25 0.035(2) 0.057(3) 0.038(2) 0.015(2) 0.0144(18) 0.012(2)
C51 0.049(3) 0.075(4) 0.052(3) 0.031(3) 0.025(2) 0.030(3)
C18 0.054(3) 0.047(2) 0.032(2) 0.0139(19) 0.0117(19) 0.027(2)
C50 0.048(3) 0.071(3) 0.053(3) 0.036(3) 0.022(2) 0.020(3)
C2 0.048(3) 0.038(2) 0.035(2) 0.0140(18) 0.0109(18) 0.0207(19)
C7 0.067(3) 0.050(3) 0.056(3) 0.028(2) 0.026(3) 0.024(3)
C33 0.048(2) 0.042(2) 0.031(2) 0.0163(18) 0.0154(17) 0.026(2)
C57 0.076(4) 0.047(3) 0.049(3) 0.029(2) 0.016(3) 0.017(3)
C45 0.056(3) 0.074(4) 0.039(3) 0.025(3) 0.002(2) 0.014(3)
C40 0.061(3) 0.055(3) 0.066(3) 0.037(3) 0.036(3) 0.034(3)
C23 0.061(3) 0.041(2) 0.055(3) 0.009(2) 0.030(3) 0.011(2)
C44 0.075(4) 0.067(3) 0.033(2) 0.020(2) 0.013(2) 0.019(3)
C26 0.045(3) 0.083(4) 0.033(2) 0.022(2) 0.0102(19) 0.020(3)
C12 0.068(4) 0.080(4) 0.045(3) 0.021(3) 0.022(3) 0.052(3)
O12 0.086(3) 0.096(4) 0.064(3) 0.031(3) 0.009(2) 0.042(3)
C27 0.051(3) 0.083(4) 0.045(3) 0.036(3) 0.015(2) 0.030(3)
C3 0.057(3) 0.038(2) 0.033(2) 0.0144(18) 0.0068(19) 0.023(2)
C38 0.043(3) 0.063(3) 0.080(4) 0.035(3) 0.018(3) 0.024(3)
C46 0.050(3) 0.056(3) 0.039(2) 0.026(2) 0.013(2) 0.020(2)
C53 0.068(4) 0.074(4) 0.051(3) 0.023(3) 0.019(3) 0.052(3)
C24 0.049(3) 0.056(3) 0.046(3) 0.009(2) 0.019(2) 0.005(2)
C11 0.080(4) 0.060(3) 0.049(3) 0.015(3) 0.015(3) 0.046(3)
C42 0.095(5) 0.083(4) 0.046(3) 0.035(3) 0.042(3) 0.046(4)
C37 0.048(3) 0.054(3) 0.053(3) 0.027(2) 0.013(2) 0.023(2)
C13 0.058(3) 0.070(3) 0.036(2) 0.019(2) 0.019(2) 0.041(3)
C29 0.037(2) 0.053(3) 0.036(2) 0.018(2) 0.0169(17) 0.017(2)
C8 0.093(5) 0.054(3) 0.072(4) 0.036(3) 0.030(3) 0.030(3)
C10 0.078(4) 0.048(3) 0.035(2) 0.013(2) 0.009(2) 0.036(3)
O9 0.102(5) 0.265(10) 0.326(12) 0.250(10) 0.134(6) 0.109(6)
C4 0.056(3) 0.037(2) 0.037(2) 0.0122(19) -0.002(2) 0.018(2)
C39 0.058(3) 0.073(4) 0.095(5) 0.051(4) 0.045(3) 0.039(3)
C43 0.070(3) 0.058(3) 0.036(2) 0.025(2) 0.024(2) 0.028(3)
C54 0.078(4) 0.053(3) 0.046(3) 0.021(2) 0.013(2) 0.042(3)
C20 0.070(4) 0.057(3) 0.069(4) 0.035(3) 0.024(3) 0.034(3)
C21 0.073(4) 0.046(3) 0.079(4) 0.034(3) 0.038(3) 0.031(3)
O5 0.096(4) 0.167(6) 0.145(6) 0.101(5) 0.067(4) 0.059(4)
O6 0.108(5) 0.069(4) 0.301(12) 0.091(6) 0.014(6) 0.011(4)
O10 0.142(7) 0.077(4) 0.264(11) 0.049(6) -0.026(7) 0.041(4)
O13 0.098(4) 0.095(4) 0.112(4) 0.035(3) 0.022(3) 0.055(3)
C61 0.083(6) 0.161(9) 0.115(7) 0.080(7) 0.029(5) 0.060(6)

loop_
_atom_type_symbol
_atom_type_description
_atom_type_scat_dispersion_real
_atom_type_scat_dispersion_imag
_atom_type_scat_source
C C 0.0033 0.0016 'International Tables Vol C Tables 4.2.6.8 and 6.1.1.4'
H H 0.0000 0.0000 'International Tables Vol C Tables 4.2.6.8 and 6.1.1.4'
N N 0.0061 0.0033 'International Tables Vol C Tables 4.2.6.8 and 6.1.1.4'
O O 0.0106 0.0060 'International Tables Vol C Tables 4.2.6.8 and 6.1.1.4'
Cl Cl 0.1484 0.1585 'International Tables Vol C Tables 4.2.6.8 and 6.1.1.4'
Co Co 0.3494 0.9721 'International Tables Vol C Tables 4.2.6.8 and 6.1.1.4'
Br Br -0.2901 2.4595 'International Tables Vol C Tables 4.2.6.8 and 6.1.1.4'

loop_
_geom_angle_atom_site_label_1
_geom_angle_atom_site_label_2
_geom_angle_atom_site_label_3
_geom_angle
O4 Co2 O3 88.67(13)
O4 Co2 N5 88.37(15)
O3 Co2 N5 91.34(15)
O4 Co2 N7 91.67(15)
O3 Co2 N7 89.06(15)
N5 Co2 N7 179.60(15)
O4 Co2 N8 175.89(16)
O3 Co2 N8 90.86(14)
N5 Co2 N8 95.72(16)
N7 Co2 N8 84.24(16)
O4 Co2 N6 89.56(14)
O3 Co2 N6 175.18(16)
N5 Co2 N6 84.13(16)
N7 Co2 N6 95.47(15)
N8 Co2 N6 91.23(15)
O1 Co1 O2 88.66(14)
O1 Co1 N3 89.43(15)
O2 Co1 N3 91.36(15)
O1 Co1 N1 90.92(16)
O2 Co1 N1 92.36(15)
N3 Co1 N1 176.27(16)
O1 Co1 N2 174.79(16)
O2 Co1 N2 89.70(14)
N3 Co1 N2 95.56(17)
N1 Co1 N2 84.20(17)
O1 Co1 N4 90.63(14)
O2 Co1 N4 175.34(16)
N3 Co1 N4 84.02(16)
N1 Co1 N4 92.26(17)
N2 Co1 N4 91.40(15)
O11 Cl2 O9 107.9(6)
O11 Cl2 O10 106.7(7)
O9 Cl2 O10 111.4(6)
O11 Cl2 O12 106.7(4)
O9 Cl2 O12 113.1(4)
O10 Cl2 O12 110.6(4)
O6 Cl1 O8 110.8(6)
O6 Cl1 O5 111.1(5)
O8 Cl1 O5 107.6(4)
O6 Cl1 O7 109.8(5)
O8 Cl1 O7 107.2(4)
O5 Cl1 O7 110.2(4)
C31 O3 Co2 108.4(2)
C32 O4 Co2 108.7(3)
C1 O1 Co1 108.7(3)
C2 O2 Co1 108.7(3)
C42 C41 C40 121.9(5)
C58 N8 C59 117.7(4)
C58 N8 Co2 130.5(3)
C59 N8 Co2 111.7(3)
C19 N3 C30 118.6(4)
C19 N3 Co1 128.6(3)
C30 N3 Co1 112.8(3)
C46 N6 C47 117.9(4)
C46 N6 Co2 130.6(3)
C47 N6 Co2 111.4(3)
C28 N4 C29 117.9(4)
C28 N4 Co1 130.8(4)
C29 N4 Co1 111.3(3)
O4 C32 C33 123.5(4)
O4 C32 C31 117.0(4)
C33 C32 C31 119.5(4)
C49 N7 C60 118.4(4)
C49 N7 Co2 129.1(3)
C60 N7 Co2 112.3(3)
C34 C35 C36 120.4(4)
C34 C35 Br7 120.3(4)
C36 C35 Br7 119.3(3)
C16 N2 C17 117.7(4)
C16 N2 Co1 130.8(3)
C17 N2 Co1 111.5(3)
O1 C1 C6 123.5(4)
O1 C1 C2 116.6(4)
C6 C1 C2 119.9(4)
C7 N1 C18 119.7(5)
C7 N1 Co1 128.1(4)
C18 N1 Co1 112.2(4)
C21 C22 C30 116.2(5)
C21 C22 C23 126.0(5)
C30 C22 C23 117.8(5)
N3 C30 C22 123.7(5)
N3 C30 C29 115.7(4)
C22 C30 C29 120.7(4)
N2 C17 C13 123.7(5)
N2 C17 C18 116.0(4)
C13 C17 C18 120.3(5)
N8 C59 C55 123.5(5)
N8 C59 C60 115.8(4)
C55 C59 C60 120.6(4)
C37 N5 C48 118.2(4)
C37 N5 Co2 129.4(4)
C48 N5 Co2 112.1(3)
C15 C14 C13 120.2(5)
O3 C31 C36 123.6(4)
O3 C31 C32 117.2(4)
C36 C31 C32 119.2(4)
C35 C34 C33 119.7(4)
C35 C34 Br6 119.9(3)
C33 C34 Br6 120.3(3)
C56 C55 C59 116.8(5)
C56 C55 C54 125.2(5)
C59 C55 C54 118.0(5)
C57 C56 C55 119.5(5)
N8 C58 C57 122.5(5)
C1 C6 C5 121.0(4)
C1 C6 Br4 116.8(3)
C5 C6 Br4 122.1(4)
C51 C52 C60 116.8(5)
C51 C52 C53 126.0(5)
C60 C52 C53 117.2(5)
N2 C16 C15 122.3(5)
N7 C60 C52 123.2(5)
N7 C60 C59 115.9(4)
C52 C60 C59 121.0(4)
C14 C15 C16 119.8(6)
C4 C5 C6 118.6(4)
C4 C5 Br3 121.5(4)
C6 C5 Br3 119.9(4)
N4 C28 C27 122.1(5)
N3 C19 C20 121.3(5)
N7 C49 C50 121.9(5)
N5 C48 C40 123.2(5)
N5 C48 C47 115.9(4)
C40 C48 C47 120.9(4)
C35 C36 C31 120.3(4)
C35 C36 Br8 122.1(3)
C31 C36 Br8 117.5(4)
C8 C9 C10 118.4(6)
N6 C47 C43 123.9(4)
N6 C47 C48 115.7(4)
C43 C47 C48 120.4(5)
C26 C25 C29 117.4(5)
C26 C25 C24 125.3(5)
C29 C25 C24 117.3(5)
C50 C51 C52 119.6(5)
N1 C18 C10 122.7(5)
N1 C18 C17 115.8(4)
C10 C18 C17 121.4(5)
C51 C50 C49 120.1(5)
O2 C2 C3 123.9(4)
O2 C2 C1 117.3(4)
C3 C2 C1 118.8(4)
N1 C7 C8 120.3(6)
C32 C33 C34 120.7(4)
C32 C33 Br5 117.4(3)
C34 C33 Br5 121.9(3)
C56 C57 C58 120.0(5)
C44 C45 C46 120.5(5)
C48 C40 C39 117.0(5)
C48 C40 C41 117.6(5)
C39 C40 C41 125.4(5)
C24 C23 C22 121.4(5)
C45 C44 C43 119.8(5)
C27 C26 C25 119.6(5)
C11 C12 C13 122.5(5)
C26 C27 C28 119.9(5)
C4 C3 C2 120.3(5)
C4 C3 Br1 123.4(3)
C2 C3 Br1 116.3(4)
C39 C38 C37 119.3(5)
N6 C46 C45 121.3(5)
C54 C53 C52 121.8(5)
C23 C24 C25 122.1(5)
C12 C11 C10 120.6(5)
C41 C42 C43 121.1(5)
N5 C37 C38 122.2(5)
C14 C13 C17 116.2(5)
C14 C13 C12 126.1(5)
C17 C13 C12 117.7(6)
N4 C29 C25 123.1(5)
N4 C29 C30 116.1(4)
C25 C29 C30 120.8(5)
C9 C8 C7 121.5(7)
C18 C10 C9 117.4(5)
C18 C10 C11 117.4(6)
C9 C10 C11 125.1(5)
C3 C4 C5 121.1(4)
C3 C4 Br2 118.8(4)
C5 C4 Br2 120.1(4)
C38 C39 C40 120.0(5)
C44 C43 C47 116.6(5)
C44 C43 C42 125.5(5)
C47 C43 C42 117.9(5)
C53 C54 C55 121.3(5)
C21 C20 C19 120.6(5)
C20 C21 C22 119.6(5)

loop_
_geom_bond_atom_site_label_1
_geom_bond_atom_site_label_2
_geom_bond_distance
Br6 C34 1.891(5)
Br4 C6 1.879(5)
Co2 O4 1.878(3)
Co2 O3 1.881(3)
Co2 N5 1.932(4)
Co2 N7 1.935(4)
Co2 N8 1.950(4)
Co2 N6 1.953(3)
Br7 C35 1.891(4)
Br3 C5 1.878(5)
Br5 C33 1.888(4)
Co1 O1 1.876(3)
Co1 O2 1.882(3)
Co1 N3 1.935(4)
Co1 N1 1.939(4)
Co1 N2 1.945(4)
Co1 N4 1.957(4)
Br8 C36 1.888(5)
Br1 C3 1.887(5)
Br2 C4 1.889(4)
Cl2 O11 1.366(7)
Cl2 O9 1.368(6)
Cl2 O10 1.373(7)
Cl2 O12 1.439(5)
Cl1 O6 1.354(6)
Cl1 O8 1.403(6)
Cl1 O5 1.413(6)
Cl1 O7 1.417(6)
O3 C31 1.342(5)
O4 C32 1.340(5)
O1 C1 1.348(5)
O2 C2 1.334(6)
C41 C42 1.339(9)
C41 C40 1.437(8)
N8 C58 1.313(6)
N8 C59 1.362(6)
N3 C19 1.330(6)
N3 C30 1.361(6)
N6 C46 1.331(6)
N6 C47 1.364(6)
N4 C28 1.331(6)
N4 C29 1.374(6)
C32 C33 1.386(6)
C32 C31 1.407(6)
N7 C49 1.325(6)
N7 C60 1.360(6)
C35 C34 1.380(6)
C35 C36 1.389(7)
N2 C16 1.321(7)
N2 C17 1.369(6)
C1 C6 1.376(7)
C1 C2 1.410(6)
N1 C7 1.329(7)
N1 C18 1.359(6)
C22 C21 1.403(8)
C22 C30 1.405(7)
C22 C23 1.430(7)
C30 C29 1.410(7)
C17 C13 1.408(7)
C17 C18 1.412(8)
C59 C55 1.398(6)
C59 C60 1.418(7)
N5 C37 1.312(6)
N5 C48 1.358(6)
C14 C15 1.357(9)
C14 C13 1.405(9)
C31 C36 1.395(6)
C34 C33 1.393(6)
C55 C56 1.394(8)
C55 C54 1.431(8)
C56 C57 1.365(8)
C58 C57 1.392(7)
C6 C5 1.411(6)
C52 C51 1.404(8)
C52 C60 1.408(7)
C52 C53 1.433(8)
C16 C15 1.409(7)
C5 C4 1.386(8)
C28 C27 1.407(7)
C19 C20 1.391(8)
C49 C50 1.403(7)
C48 C40 1.394(7)
C48 C47 1.419(7)
C9 C8 1.370(9)
C9 C10 1.414(9)
C47 C43 1.400(6)
C25 C26 1.393(8)
C25 C29 1.407(6)
C25 C24 1.435(8)
C51 C50 1.366(8)
C18 C10 1.396(7)
C2 C3 1.406(6)
C7 C8 1.398(8)
C45 C44 1.360(8)
C45 C46 1.409(7)
C40 C39 1.397(8)
C23 C24 1.340(9)
C44 C43 1.398(8)
C26 C27 1.377(9)
C12 C11 1.340(10)
C12 C13 1.426(8)
C3 C4 1.385(8)
C38 C39 1.352(9)
C38 C37 1.411(8)
C53 C54 1.356(9)
C11 C10 1.457(8)
C42 C43 1.441(8)
C20 C21 1.374(8)
O13 C61 1.363(10)
